data_2220035
loop_
_publ_author_name
'Koch, Pierre'
'Schollmeyer, Dieter'
'Laufer, Stefan'

_publ_section_title
;
 <i>tert</i>-Butyl
 <i>N</i>-benzyl-<i>N</i>-(4-methyl-2-pyridyl)carbamate
;
_journal_coeditor_code ZL2149
_journal_issue 11
_journal_name_full 'Acta Crystallographica Section E'
_journal_page_first o2222
_journal_paper_doi 10.1107/S1600536808034491
_journal_volume 64
_journal_year 2008
_chemical_formula_iupac 'C18 H22 N2 O2'
_chemical_formula_moiety 'C18 H22 N2 O2'
_chemical_formula_sum 'C18 H22 N2 O2'
_chemical_formula_weight 298.38
_chemical_name_systematic
;
<i>tert</i>-Butyl <i>N</i>-benzyl-<i>N</i>-(4-methyl-2-pyridyl)carbamate
;
_space_group_IT_number 2
_symmetry_cell_setting triclinic
_symmetry_space_group_name_Hall '-P 1'
_symmetry_space_group_name_H-M 'P -1'
_atom_sites_solution_hydrogens geom
_atom_sites_solution_primary direct
_atom_sites_solution_secondary difmap
_audit_creation_method SHELXL-97
_cell_angle_alpha 89.683(13)
_cell_angle_beta 87.968(14)
_cell_angle_gamma 83.963(15)
_cell_formula_units_Z 2
_cell_length_a 5.9090(10)
_cell_length_b 9.7779(18)
_cell_length_c 14.199(7)
_cell_measurement_reflns_used 25
_cell_measurement_temperature 193(2)
_cell_measurement_theta_max 70
_cell_measurement_theta_min 65
_cell_volume 815.3(5)
_computing_cell_refinement '<i>CAD-4 Software</i> (Enraf--Nonius, 1989)'
_computing_data_collection '<i>CAD-4 Software</i> (Enraf--Nonius, 1989)'
_computing_data_reduction 'CORINC (Dr\"ager & Gattow, 1971)'
_computing_molecular_graphics 'PLATON (Spek, 2003)'
_computing_publication_material 'PLATON (Spek, 2003)'
_computing_structure_refinement 'SHELXL97 (Sheldrick, 2008)'
_computing_structure_solution 'SIR97 (Altomare <i>et al.</i>,  1999)'
_diffrn_ambient_temperature 193(2)
_diffrn_measured_fraction_theta_full 0.995
_diffrn_measured_fraction_theta_max 0.995
_diffrn_measurement_device \k-geometry
_diffrn_measurement_device_type 'Enraf--Nonius CAD-4'
_diffrn_measurement_method \w/2\q
_diffrn_radiation_monochromator graphite
_diffrn_radiation_type CuK\a
_diffrn_radiation_wavelength 1.54178
_diffrn_reflns_av_R_equivalents 0.0899
_diffrn_reflns_av_sigmaI/netI 0.0897
_diffrn_reflns_limit_h_max 7
_diffrn_reflns_limit_h_min -7
_diffrn_reflns_limit_k_max 11
_diffrn_reflns_limit_k_min -11
_diffrn_reflns_limit_l_max 17
_diffrn_reflns_limit_l_min -17
_diffrn_reflns_number 5914
_diffrn_reflns_theta_full 69.89
_diffrn_reflns_theta_max 69.89
_diffrn_reflns_theta_min 3.11
_diffrn_standards_decay_% 3
_diffrn_standards_interval_time 60
_diffrn_standards_number 3
_exptl_absorpt_coefficient_mu 0.634
_exptl_absorpt_correction_type none
_exptl_crystal_colour yellow
_exptl_crystal_density_diffrn 1.215
_exptl_crystal_density_method 'not measured'
_exptl_crystal_description block
_exptl_crystal_F_000 320
_exptl_crystal_size_max 0.45
_exptl_crystal_size_mid 0.45
_exptl_crystal_size_min 0.33
_refine_diff_density_max 0.312
_refine_diff_density_min -0.370
_refine_ls_extinction_coef 0.034(4)
_refine_ls_extinction_expression Fc^*^=kFc[1+0.001xFc^2^\l^3^/sin(2\q)]^-1/4^
_refine_ls_extinction_method 'SHELXL97 (Sheldrick, 2008)'
_refine_ls_goodness_of_fit_ref 1.123
_refine_ls_hydrogen_treatment constr
_refine_ls_matrix_type full
_refine_ls_number_parameters 204
_refine_ls_number_reflns 3074
_refine_ls_number_restraints 0
_refine_ls_restrained_S_all 1.123
_refine_ls_R_factor_all 0.0689
_refine_ls_R_factor_gt 0.0554
_refine_ls_shift/su_max 0.000
_refine_ls_shift/su_mean 0.000
_refine_ls_structure_factor_coef Fsqd
_refine_ls_weighting_details 'calc w=1/[\s^2^(Fo^2^)+(0.1082P)^2^+0.2701P] where P=(Fo^2^+2Fc^2^)/3'
_refine_ls_weighting_scheme calc
_refine_ls_wR_factor_obs 0.1732
_refine_ls_wR_factor_ref 0.2092
_reflns_number_gt 2747
_reflns_number_total 3074
_reflns_threshold_expression I>2\s(I)
_cod_data_source_file zl2149.cif
_cod_data_source_block I
_cod_database_code 2220035
_cod_database_fobs_code 2220035

loop_
_symmetry_equiv_pos_as_xyz
'x, y, z'
'-x, -y, -z'

loop_
_atom_site_type_symbol
_atom_site_label
_atom_site_fract_x
_atom_site_fract_y
_atom_site_fract_z
_atom_site_U_iso_or_equiv
_atom_site_adp_type
_atom_site_calc_flag
_atom_site_refinement_flags
_atom_site_occupancy
N N1 0.6712(3) 0.71560(15) 0.31250(11) 0.0319(4) Uani d . 1
C C2 0.6184(3) 0.78127(18) 0.22834(14) 0.0333(5) Uani d . 1
O O3 0.7015(3) 0.88142(15) 0.19760(11) 0.0464(4) Uani d . 1
O O4 0.4607(2) 0.71849(14) 0.18563(10) 0.0359(4) Uani d . 1
C C5 0.3936(3) 0.7575(2) 0.08933(14) 0.0347(5) Uani d . 1
C C6 0.6005(4) 0.7399(3) 0.02209(16) 0.0487(6) Uani d . 1
H H6A 0.7010 0.8107 0.0348 0.073 Uiso calc R 1
H H6B 0.5510 0.7488 -0.0430 0.073 Uiso calc R 1
H H6C 0.6829 0.6487 0.0311 0.073 Uiso calc R 1
C C7 0.2306(4) 0.6529(3) 0.06899(18) 0.0539(6) Uani d . 1
H H7A 0.1826 0.6636 0.0038 0.081 Uiso calc R 1
H H7B 0.0970 0.6673 0.1120 0.081 Uiso calc R 1
H H7C 0.3068 0.5600 0.0780 0.081 Uiso calc R 1
C C8 0.2739(4) 0.9025(2) 0.08803(19) 0.0518(6) Uani d . 1
H H8A 0.3828 0.9681 0.1016 0.078 Uiso calc R 1
H H8B 0.1497 0.9108 0.1359 0.078 Uiso calc R 1
H H8C 0.2119 0.9222 0.0257 0.078 Uiso calc R 1
C C9 0.8500(3) 0.75070(19) 0.36948(13) 0.0321(5) Uani d . 1
N N10 0.8999(3) 0.66158(17) 0.43875(12) 0.0392(5) Uani d . 1
C C11 1.0670(4) 0.6864(2) 0.49585(15) 0.0422(5) Uani d . 1
H H11 1.1012 0.6238 0.5460 0.051 Uiso calc R 1
C C12 1.1917(3) 0.7972(2) 0.48605(15) 0.0405(5) Uani d . 1
H H12 1.3094 0.8102 0.5280 0.049 Uiso calc R 1
C C13 1.1410(3) 0.8897(2) 0.41319(14) 0.0352(5) Uani d . 1
C C14 0.9660(3) 0.86750(19) 0.35502(13) 0.0337(5) Uani d . 1
H H14 0.9247 0.9305 0.3059 0.040 Uiso calc R 1
C C15 1.2734(3) 1.0119(2) 0.39721(16) 0.0434(5) Uani d . 1
H H15A 1.2841 1.0599 0.4570 0.065 Uiso calc R 1
H H15B 1.1955 1.0747 0.3519 0.065 Uiso calc R 1
H H15C 1.4268 0.9805 0.3723 0.065 Uiso calc R 1
C C16 0.5592(3) 0.59215(19) 0.33849(14) 0.0331(5) Uani d . 1
H H16A 0.3957 0.6093 0.3245 0.040 Uiso calc R 1
H H16B 0.5700 0.5772 0.4073 0.040 Uiso calc R 1
C C17 0.6591(3) 0.46264(18) 0.28813(13) 0.0306(4) Uani d . 1
C C18 0.5344(3) 0.3499(2) 0.28782(15) 0.0404(5) Uani d . 1
H H18 0.3877 0.3563 0.3181 0.048 Uiso calc R 1
C C19 0.6209(4) 0.2281(2) 0.24390(18) 0.0492(6) Uani d . 1
H H19 0.5331 0.1521 0.2441 0.059 Uiso calc R 1
C C20 0.8339(4) 0.2171(2) 0.19997(16) 0.0463(6) Uani d . 1
H H20 0.8937 0.1338 0.1700 0.056 Uiso calc R 1
C C21 0.9597(4) 0.3287(2) 0.20003(16) 0.0449(5) Uani d . 1
H H21 1.1061 0.3220 0.1695 0.054 Uiso calc R 1
C C22 0.8739(3) 0.4502(2) 0.24424(15) 0.0382(5) Uani d . 1
H H22 0.9629 0.5256 0.2445 0.046 Uiso calc R 1

loop_
_atom_site_aniso_label
_atom_site_aniso_U_11
_atom_site_aniso_U_22
_atom_site_aniso_U_33
_atom_site_aniso_U_12
_atom_site_aniso_U_13
_atom_site_aniso_U_23
N1 0.0366(8) 0.0237(8) 0.0358(9) -0.0040(6) -0.0036(6) 0.0012(6)
C2 0.0361(9) 0.0232(9) 0.0401(10) -0.0003(7) -0.0008(7) -0.0005(7)
O3 0.0612(9) 0.0325(8) 0.0488(9) -0.0166(6) -0.0133(7) 0.0106(7)
O4 0.0377(7) 0.0326(7) 0.0384(8) -0.0070(5) -0.0082(5) 0.0039(6)
C5 0.0322(9) 0.0366(11) 0.0349(10) -0.0008(7) -0.0054(7) 0.0024(8)
C6 0.0409(11) 0.0610(14) 0.0431(12) -0.0011(9) 0.0011(9) -0.0060(10)
C7 0.0515(12) 0.0581(15) 0.0557(14) -0.0194(11) -0.0143(10) 0.0072(11)
C8 0.0484(11) 0.0431(13) 0.0608(14) 0.0107(9) -0.0046(10) 0.0099(11)
C9 0.0365(9) 0.0251(9) 0.0336(10) 0.0014(7) -0.0004(7) -0.0021(7)
N10 0.0486(9) 0.0289(9) 0.0402(9) -0.0023(7) -0.0088(7) 0.0047(7)
C11 0.0506(11) 0.0353(11) 0.0405(11) -0.0003(8) -0.0120(9) 0.0034(9)
C12 0.0399(10) 0.0392(11) 0.0419(11) -0.0002(8) -0.0060(8) -0.0039(9)
C13 0.0336(9) 0.0324(10) 0.0387(10) -0.0003(7) 0.0023(7) -0.0060(8)
C14 0.0379(9) 0.0290(9) 0.0340(10) -0.0026(7) -0.0004(7) -0.0013(8)
C15 0.0376(10) 0.0429(12) 0.0509(12) -0.0095(8) -0.0014(8) -0.0022(10)
C16 0.0338(9) 0.0273(9) 0.0380(10) -0.0042(7) 0.0030(7) 0.0027(8)
C17 0.0316(8) 0.0256(9) 0.0351(9) -0.0043(7) -0.0032(7) 0.0043(7)
C18 0.0398(10) 0.0342(10) 0.0486(12) -0.0117(8) 0.0006(8) 0.0005(9)
C19 0.0628(13) 0.0295(11) 0.0572(14) -0.0143(9) -0.0015(10) 0.0012(10)
C20 0.0620(13) 0.0291(10) 0.0458(12) 0.0055(9) -0.0047(10) -0.0037(9)
C21 0.0407(10) 0.0443(12) 0.0478(12) 0.0025(8) 0.0027(9) -0.0048(10)
C22 0.0359(9) 0.0337(10) 0.0454(12) -0.0068(7) 0.0041(8) 0.0002(9)

loop_
_atom_type_symbol
_atom_type_description
_atom_type_scat_dispersion_real
_atom_type_scat_dispersion_imag
_atom_type_scat_source
C C 0.0181 0.0091 'International Tables Vol C Tables 4.2.6.8 and 6.1.1.4'
H H 0.0000 0.0000 'International Tables Vol C Tables 4.2.6.8 and 6.1.1.4'
N N 0.0311 0.0180 'International Tables Vol C Tables 4.2.6.8 and 6.1.1.4'
O O 0.0492 0.0322 'International Tables Vol C Tables 4.2.6.8 and 6.1.1.4'

loop_
_geom_angle_atom_site_label_1
_geom_angle_atom_site_label_2
_geom_angle_atom_site_label_3
_geom_angle
C2 N1 C9 122.86(15)
C2 N1 C16 118.75(16)
C9 N1 C16 117.88(15)
O3 C2 O4 124.64(19)
O3 C2 N1 125.50(18)
O4 C2 N1 109.86(15)
C2 O4 C5 120.92(14)
O4 C5 C7 101.60(15)
O4 C5 C8 110.50(17)
C7 C5 C8 111.09(18)
O4 C5 C6 109.95(15)
C7 C5 C6 110.71(19)
C8 C5 C6 112.47(17)
C5 C6 H6A 109.5
C5 C6 H6B 109.5
H6A C6 H6B 109.5
C5 C6 H6C 109.5
H6A C6 H6C 109.5
H6B C6 H6C 109.5
C5 C7 H7A 109.5
C5 C7 H7B 109.5
H7A C7 H7B 109.5
C5 C7 H7C 109.5
H7A C7 H7C 109.5
H7B C7 H7C 109.5
C5 C8 H8A 109.5
C5 C8 H8B 109.5
H8A C8 H8B 109.5
C5 C8 H8C 109.5
H8A C8 H8C 109.5
H8B C8 H8C 109.5
N10 C9 C14 122.13(19)
N10 C9 N1 113.83(16)
C14 C9 N1 124.04(17)
C9 N10 C11 117.88(18)
N10 C11 C12 123.88(19)
N10 C11 H11 118.1
C12 C11 H11 118.1
C11 C12 C13 118.26(19)
C11 C12 H12 120.9
C13 C12 H12 120.9
C14 C13 C12 118.64(18)
C14 C13 C15 120.26(18)
C12 C13 C15 121.11(19)
C13 C14 C9 119.18(18)
C13 C14 H14 120.4
C9 C14 H14 120.4
C13 C15 H15A 109.5
C13 C15 H15B 109.5
H15A C15 H15B 109.5
C13 C15 H15C 109.5
H15A C15 H15C 109.5
H15B C15 H15C 109.5
N1 C16 C17 114.19(14)
N1 C16 H16A 108.7
C17 C16 H16A 108.7
N1 C16 H16B 108.7
C17 C16 H16B 108.7
H16A C16 H16B 107.6
C22 C17 C18 118.39(18)
C22 C17 C16 122.65(16)
C18 C17 C16 118.94(16)
C19 C18 C17 120.95(18)
C19 C18 H18 119.5
C17 C18 H18 119.5
C20 C19 C18 120.19(19)
C20 C19 H19 119.9
C18 C19 H19 119.9
C19 C20 C21 119.30(19)
C19 C20 H20 120.3
C21 C20 H20 120.3
C20 C21 C22 120.57(19)
C20 C21 H21 119.7
C22 C21 H21 119.7
C21 C22 C17 120.60(18)
C21 C22 H22 119.7
C17 C22 H22 119.7

loop_
_geom_bond_atom_site_label_1
_geom_bond_atom_site_label_2
_geom_bond_distance
N1 C2 1.383(3)
N1 C9 1.424(3)
N1 C16 1.475(2)
C2 O3 1.213(2)
C2 O4 1.333(2)
O4 C5 1.474(2)
C5 C7 1.512(3)
C5 C8 1.516(3)
C5 C6 1.520(3)
C6 H6A 0.9800
C6 H6B 0.9800
C6 H6C 0.9800
C7 H7A 0.9800
C7 H7B 0.9800
C7 H7C 0.9800
C8 H8A 0.9800
C8 H8B 0.9800
C8 H8C 0.9800
C9 N10 1.331(3)
C9 C14 1.403(3)
N10 C11 1.342(3)
C11 C12 1.377(3)
C11 H11 0.9500
C12 C13 1.390(3)
C12 H12 0.9500
C13 C14 1.381(3)
C13 C15 1.507(3)
C14 H14 0.9500
C15 H15A 0.9800
C15 H15B 0.9800
C15 H15C 0.9800
C16 C17 1.512(3)
C16 H16A 0.9900
C16 H16B 0.9900
C17 C22 1.388(3)
C17 C18 1.389(3)
C18 C19 1.388(3)
C18 H18 0.9500
C19 C20 1.379(3)
C19 H19 0.9500
C20 C21 1.383(3)
C20 H20 0.9500
C21 C22 1.386(3)
C21 H21 0.9500
C22 H22 0.9500

loop_
_geom_torsion_atom_site_label_1
_geom_torsion_atom_site_label_2
_geom_torsion_atom_site_label_3
_geom_torsion_atom_site_label_4
_geom_torsion
C9 N1 C2 O3 -6.7(3)
C16 N1 C2 O3 -178.23(17)
C9 N1 C2 O4 173.65(15)
C16 N1 C2 O4 2.1(2)
O3 C2 O4 C5 7.6(3)
N1 C2 O4 C5 -172.67(14)
C2 O4 C5 C7 175.46(17)
C2 O4 C5 C8 -66.6(2)
C2 O4 C5 C6 58.2(2)
C2 N1 C9 N10 -169.13(16)
C16 N1 C9 N10 2.5(2)
C2 N1 C9 C14 10.6(3)
C16 N1 C9 C14 -177.75(16)
C14 C9 N10 C11 0.1(3)
N1 C9 N10 C11 179.83(16)
C9 N10 C11 C12 -1.1(3)
N10 C11 C12 C13 0.5(3)
C11 C12 C13 C14 1.0(3)
C11 C12 C13 C15 -178.86(18)
C12 C13 C14 C9 -1.9(3)
C15 C13 C14 C9 177.99(16)
N10 C9 C14 C13 1.4(3)
N1 C9 C14 C13 -178.34(15)
C2 N1 C16 C17 78.3(2)
C9 N1 C16 C17 -93.7(2)
N1 C16 C17 C22 18.4(3)
N1 C16 C17 C18 -163.51(17)
C22 C17 C18 C19 -0.7(3)
C16 C17 C18 C19 -178.88(19)
C17 C18 C19 C20 0.3(4)
C18 C19 C20 C21 -0.1(4)
C19 C20 C21 C22 0.4(3)
C20 C21 C22 C17 -0.9(3)
C18 C17 C22 C21 1.0(3)
C16 C17 C22 C21 179.10(19)

loop_
_cod_related_entry_id
_cod_related_entry_database
_cod_related_entry_code
1 ChemSpider 9578687
